data_2242488
loop_
_publ_author_name
'Reitsamer, Christian'
'Schlapp-Hackl, Inge'
'Partl, Gabriel'
'Schuh, Walter'
'Kopacka, Holger'
'Wurst, Klaus'
'Peringer, Paul'

_publ_section_title
;
 Crystal structure of an iridium(III) complex of the [C(dppm)~2~] PCP
 pincer ligand system and its conjugate CH acid form
;
_journal_coeditor_code EB2007
_journal_issue 5
_journal_name_full 'Acta Crystallographica Section E'
_journal_page_first 620
_journal_page_last 624
_journal_paper_doi 10.1107/S2056989018004905
_journal_volume 74
_journal_year 2018
_chemical_formula_moiety '[Ir Cl H (C O) (C51 H44 P4)] Cl, 3C H2 Cl2'
_chemical_formula_sum 'C55 H51 Cl8 Ir O P4'
_chemical_formula_weight 1327.64
_chemical_name_systematic
;
(Bis{[(diphenylphosphanyl)methyl]diphenylphosphanylidene}methane-\
\k^3^<i>P</i>,<i>C</i>,<i>P</i>')carbonylchloridohydridoiridium(III) chloride
dichloromethane trisolvate
;
_space_group_IT_number 14
_symmetry_cell_setting monoclinic
_symmetry_space_group_name_Hall '-P 2yn'
_symmetry_space_group_name_H-M 'P 1 21/n 1'
_atom_sites_solution_hydrogens geom
_atom_sites_solution_primary direct
_atom_sites_solution_secondary difmap
_audit_creation_method SHELXL-97
_cell_angle_alpha 90.00
_cell_angle_beta 91.7000(10)
_cell_angle_gamma 90.00
_cell_formula_units_Z 4
_cell_length_a 12.3477(2)
_cell_length_b 24.7472(5)
_cell_length_c 19.0123(3)
_cell_measurement_reflns_used 76576
_cell_measurement_temperature 233(2)
_cell_measurement_theta_max 25.0
_cell_measurement_theta_min 1.0
_cell_volume 5807.05(18)
_computing_cell_refinement
;
DENZO and SCALEPACK (Otwinowski & Minor, 1997)
;
_computing_data_collection
;
COLLECT Nonius, 1999
;
_computing_data_reduction
;
DENZO and SCALEPACK (Otwinowski & Minor, 1997)
;
_computing_molecular_graphics
;
CHEMDRAW (Cambridge Soft, 2001)
;
_computing_structure_refinement
;
SHELXL-97 (Sheldrick, 2008)
;
_computing_structure_solution
;
SHELXS-97 (Sheldrick, 2008)
;
_diffrn_ambient_temperature 233(2)
_diffrn_measured_fraction_theta_full 0.998
_diffrn_measured_fraction_theta_max 0.998
_diffrn_measurement_device_type 'Nonius KappaCCD'
_diffrn_measurement_method 'phi- and omega-scans'
_diffrn_radiation_monochromator graphite
_diffrn_radiation_source 'fine-focus sealed tube'
_diffrn_radiation_type MoK\a
_diffrn_radiation_wavelength 0.71073
_diffrn_reflns_av_R_equivalents 0.0609
_diffrn_reflns_av_sigmaI/netI 0.0502
_diffrn_reflns_limit_h_max 13
_diffrn_reflns_limit_h_min -14
_diffrn_reflns_limit_k_max 29
_diffrn_reflns_limit_k_min -29
_diffrn_reflns_limit_l_max 22
_diffrn_reflns_limit_l_min -22
_diffrn_reflns_number 33007
_diffrn_reflns_theta_full 25.00
_diffrn_reflns_theta_max 25.00
_diffrn_reflns_theta_min 1.35
_diffrn_standards_number 0
_exptl_absorpt_coefficient_mu 2.815
_exptl_absorpt_correction_type none
_exptl_crystal_colour colorless
_exptl_crystal_density_diffrn 1.519
_exptl_crystal_density_method 'not measured'
_exptl_crystal_description prism
_exptl_crystal_F_000 2648
_exptl_crystal_size_max 0.3
_exptl_crystal_size_mid 0.15
_exptl_crystal_size_min 0.05
_refine_diff_density_max 1.680
_refine_diff_density_min -0.911
_refine_ls_extinction_method none
_refine_ls_goodness_of_fit_ref 1.056
_refine_ls_hydrogen_treatment constr
_refine_ls_matrix_type full
_refine_ls_number_parameters 625
_refine_ls_number_reflns 10203
_refine_ls_number_restraints 1
_refine_ls_restrained_S_all 1.056
_refine_ls_R_factor_all 0.0613
_refine_ls_R_factor_gt 0.0429
_refine_ls_shift/su_max 0.002
_refine_ls_shift/su_mean 0.000
_refine_ls_structure_factor_coef Fsqd
_refine_ls_weighting_details 'calc w=1/[\s^2^(Fo^2^)+(0.0396P)^2^+13.9388P] where P=(Fo^2^+2Fc^2^)/3'
_refine_ls_weighting_scheme calc
_refine_ls_wR_factor_gt 0.0924
_refine_ls_wR_factor_ref 0.0981
_reflns_number_gt 8088
_reflns_number_total 10203
_reflns_threshold_expression >2sigma(I)
_cod_data_source_file eb2007sup1.cif
_cod_data_source_block complex1
_cod_original_sg_symbol_H-M 'P 21/n'
_cod_database_code 2242488

loop_
_symmetry_equiv_pos_as_xyz
'x, y, z'
'-x+1/2, y+1/2, -z+1/2'
'-x, -y, -z'
'x-1/2, -y-1/2, z-1/2'

loop_
_atom_site_type_symbol
_atom_site_label
_atom_site_fract_x
_atom_site_fract_y
_atom_site_fract_z
_atom_site_U_iso_or_equiv
_atom_site_adp_type
_atom_site_calc_flag
_atom_site_refinement_flags
_atom_site_occupancy
_atom_site_symmetry_multiplicity
Ir Ir1 0.086262(15) 0.157429(8) 0.860593(10) 0.02760(8) Uani d D 1 1
H H1 0.071(4) 0.2193(11) 0.863(3) 0.041 Uiso d D 1 1
Cl Cl1 0.12882(13) 0.05923(6) 0.85269(8) 0.0467(4) Uani d . 1 1
Cl Cl2 -0.41779(12) 0.14124(7) 0.72730(9) 0.0543(4) Uani d . 1 1
P P1 -0.10105(10) 0.14212(5) 0.85315(7) 0.0291(3) Uani d . 1 1
P P2 -0.04100(10) 0.17204(5) 0.71034(7) 0.0264(3) Uani d . 1 1
P P3 0.20212(10) 0.15691(5) 0.70266(6) 0.0258(3) Uani d . 1 1
P P4 0.26873(10) 0.17562(6) 0.84860(7) 0.0285(3) Uani d . 1 1
O O1 0.0951(4) 0.1610(2) 1.0188(2) 0.0661(14) Uani d . 1 1
C C1 0.0843(4) 0.1623(2) 0.7473(3) 0.0295(11) Uani d . 1 1
C C2 -0.1350(4) 0.1327(2) 0.7597(3) 0.0287(11) Uani d . 1 1
H H2A -0.1294 0.0945 0.7472 0.034 Uiso calc . 1 1
H H2B -0.2093 0.1448 0.7493 0.034 Uiso calc . 1 1
C C3 0.3047(4) 0.1398(2) 0.7698(3) 0.0305(11) Uani d . 1 1
H H3A 0.3056 0.1008 0.7783 0.037 Uiso calc . 1 1
H H3B 0.3766 0.1510 0.7549 0.037 Uiso calc . 1 1
C C4 0.0912(4) 0.1583(2) 0.9601(3) 0.0410(14) Uani d . 1 1
C C101 -0.1556(4) 0.0815(2) 0.8934(3) 0.0378(13) Uani d . 1 1
C C102 -0.2431(5) 0.0545(3) 0.8631(3) 0.0489(15) Uani d . 1 1
H H102 -0.2743 0.0671 0.8205 0.059 Uiso calc . 1 1
C C103 -0.2854(6) 0.0090(3) 0.8950(4) 0.0621(19) Uani d . 1 1
H H103 -0.3455 -0.0089 0.8743 0.074 Uiso calc . 1 1
C C104 -0.2387(6) -0.0097(3) 0.9572(4) 0.067(2) Uani d . 1 1
H H104 -0.2655 -0.0412 0.9783 0.080 Uiso calc . 1 1
C C105 -0.1535(6) 0.0173(3) 0.9883(4) 0.067(2) Uani d . 1 1
H H105 -0.1236 0.0053 1.0315 0.080 Uiso calc . 1 1
C C106 -0.1112(5) 0.0624(3) 0.9563(3) 0.0519(16) Uani d . 1 1
H H106 -0.0516 0.0803 0.9775 0.062 Uiso calc . 1 1
C C107 -0.1853(4) 0.1971(2) 0.8843(3) 0.0328(12) Uani d . 1 1
C C108 -0.1433(5) 0.2475(3) 0.9003(4) 0.0513(16) Uani d . 1 1
H H108 -0.0686 0.2536 0.8962 0.062 Uiso calc . 1 1
C C109 -0.2081(6) 0.2891(3) 0.9222(4) 0.0607(19) Uani d . 1 1
H H109 -0.1780 0.3234 0.9308 0.073 Uiso calc . 1 1
C C110 -0.3162(5) 0.2806(3) 0.9313(4) 0.0602(19) Uani d . 1 1
H H110 -0.3604 0.3088 0.9470 0.072 Uiso calc . 1 1
C C111 -0.3597(5) 0.2303(3) 0.9173(4) 0.064(2) Uani d . 1 1
H H111 -0.4338 0.2240 0.9242 0.076 Uiso calc . 1 1
C C112 -0.2951(5) 0.1891(3) 0.8933(4) 0.0522(16) Uani d . 1 1
H H112 -0.3260 0.1552 0.8829 0.063 Uiso calc . 1 1
C C201 -0.0556(4) 0.1498(2) 0.6200(3) 0.0307(12) Uani d . 1 1
C C202 -0.0488(5) 0.0946(2) 0.6065(3) 0.0393(13) Uani d . 1 1
H H202 -0.0412 0.0700 0.6440 0.047 Uiso calc . 1 1
C C203 -0.0531(5) 0.0761(3) 0.5384(3) 0.0526(16) Uani d . 1 1
H H203 -0.0485 0.0388 0.5297 0.063 Uiso calc . 1 1
C C204 -0.0640(5) 0.1112(3) 0.4826(3) 0.0527(17) Uani d . 1 1
H H204 -0.0658 0.0979 0.4362 0.063 Uiso calc . 1 1
C C205 -0.0723(5) 0.1654(3) 0.4949(3) 0.0509(16) Uani d . 1 1
H H205 -0.0810 0.1895 0.4568 0.061 Uiso calc . 1 1
C C206 -0.0677(5) 0.1852(2) 0.5635(3) 0.0372(13) Uani d . 1 1
H H206 -0.0729 0.2225 0.5716 0.045 Uiso calc . 1 1
C C207 -0.0969(4) 0.2400(2) 0.7139(3) 0.0320(12) Uani d . 1 1
C C208 -0.0311(5) 0.2827(2) 0.7380(3) 0.0420(14) Uani d . 1 1
H H208 0.0427 0.2769 0.7491 0.050 Uiso calc . 1 1
C C209 -0.0760(7) 0.3337(3) 0.7453(4) 0.0604(19) Uani d . 1 1
H H209 -0.0331 0.3625 0.7627 0.072 Uiso calc . 1 1
C C210 -0.1832(7) 0.3423(3) 0.7272(4) 0.069(2) Uani d . 1 1
H H210 -0.2127 0.3771 0.7308 0.083 Uiso calc . 1 1
C C211 -0.2478(6) 0.3003(3) 0.7038(4) 0.0639(19) Uani d . 1 1
H H211 -0.3211 0.3066 0.6918 0.077 Uiso calc . 1 1
C C212 -0.2055(5) 0.2493(2) 0.6978(3) 0.0429(14) Uani d . 1 1
H H212 -0.2503 0.2206 0.6828 0.051 Uiso calc . 1 1
C C301 0.2117(4) 0.1022(2) 0.6384(3) 0.0317(12) Uani d . 1 1
C C302 0.1958(5) 0.0497(2) 0.6616(3) 0.0480(15) Uani d . 1 1
H H302 0.1760 0.0431 0.7082 0.058 Uiso calc . 1 1
C C303 0.2094(6) 0.0069(3) 0.6153(4) 0.064(2) Uani d . 1 1
H H303 0.1995 -0.0288 0.6306 0.077 Uiso calc . 1 1
C C304 0.2373(6) 0.0170(3) 0.5470(4) 0.070(2) Uani d . 1 1
H H304 0.2479 -0.0120 0.5160 0.084 Uiso calc . 1 1
C C305 0.2497(6) 0.0689(3) 0.5237(4) 0.066(2) Uani d . 1 1
H H305 0.2662 0.0756 0.4766 0.079 Uiso calc . 1 1
C C306 0.2378(6) 0.1115(3) 0.5701(3) 0.0518(16) Uani d . 1 1
H H306 0.2478 0.1472 0.5545 0.062 Uiso calc . 1 1
C C307 0.2528(4) 0.2156(2) 0.6562(2) 0.0294(11) Uani d . 1 1
C C308 0.1817(5) 0.2551(2) 0.6310(3) 0.0448(15) Uani d . 1 1
H H308 0.1072 0.2515 0.6385 0.054 Uiso calc . 1 1
C C309 0.2191(5) 0.2996(3) 0.5952(4) 0.0550(17) Uani d . 1 1
H H309 0.1702 0.3258 0.5777 0.066 Uiso calc . 1 1
C C310 0.3276(6) 0.3051(3) 0.5853(3) 0.0532(17) Uani d . 1 1
H H310 0.3537 0.3358 0.5620 0.064 Uiso calc . 1 1
C C311 0.3980(5) 0.2664(3) 0.6090(3) 0.0498(16) Uani d . 1 1
H H311 0.4724 0.2705 0.6014 0.060 Uiso calc . 1 1
C C312 0.3620(5) 0.2216(2) 0.6438(3) 0.0423(14) Uani d . 1 1
H H312 0.4116 0.1950 0.6592 0.051 Uiso calc . 1 1
C C401 0.3590(4) 0.1508(2) 0.9181(3) 0.0320(12) Uani d . 1 1
C C402 0.3547(5) 0.1748(2) 0.9852(3) 0.0431(14) Uani d . 1 1
H H402 0.3100 0.2051 0.9917 0.052 Uiso calc . 1 1
C C403 0.4148(5) 0.1547(3) 1.0413(3) 0.0528(17) Uani d . 1 1
H H403 0.4107 0.1709 1.0858 0.063 Uiso calc . 1 1
C C404 0.4810(5) 0.1109(3) 1.0320(3) 0.0548(18) Uani d . 1 1
H H404 0.5217 0.0971 1.0705 0.066 Uiso calc . 1 1
C C405 0.4882(6) 0.0872(3) 0.9672(4) 0.0612(19) Uani d . 1 1
H H405 0.5341 0.0574 0.9613 0.073 Uiso calc . 1 1
C C406 0.4272(5) 0.1073(3) 0.9099(3) 0.0488(15) Uani d . 1 1
H H406 0.4328 0.0911 0.8654 0.059 Uiso calc . 1 1
C C407 0.3075(4) 0.2449(2) 0.8343(3) 0.0332(12) Uani d . 1 1
C C408 0.2362(5) 0.2876(2) 0.8433(3) 0.0436(14) Uani d . 1 1
H H408 0.1670 0.2807 0.8607 0.052 Uiso calc . 1 1
C C409 0.2651(7) 0.3400(3) 0.8272(4) 0.0613(19) Uani d . 1 1
H H409 0.2156 0.3684 0.8331 0.074 Uiso calc . 1 1
C C410 0.3658(7) 0.3504(3) 0.8027(4) 0.067(2) Uani d . 1 1
H H410 0.3851 0.3859 0.7908 0.080 Uiso calc . 1 1
C C411 0.4388(6) 0.3093(3) 0.7955(4) 0.066(2) Uani d . 1 1
H H411 0.5089 0.3170 0.7802 0.079 Uiso calc . 1 1
C C412 0.4104(5) 0.2564(2) 0.8104(3) 0.0483(15) Uani d . 1 1
H H412 0.4605 0.2283 0.8043 0.058 Uiso calc . 1 1
C C5 0.1302(10) 0.3639(5) 1.0447(5) 0.115(4) Uani d . 1 1
H H5A 0.2050 0.3771 1.0441 0.138 Uiso calc . 1 1
H H5B 0.1056 0.3673 1.0930 0.138 Uiso calc . 1 1
Cl Cl3 0.1294(3) 0.29711(13) 1.02240(17) 0.1278(10) Uani d . 1 1
Cl Cl4 0.0511(4) 0.4043(2) 0.9911(3) 0.211(2) Uani d . 1 1
C C6 -0.0035(10) 0.5119(4) 0.8155(7) 0.125(4) Uani d . 1 1
H H6A 0.0440 0.5090 0.8576 0.150 Uiso calc . 1 1
H H6B -0.0163 0.5503 0.8062 0.150 Uiso calc . 1 1
Cl Cl5 0.0611(3) 0.48306(14) 0.7439(2) 0.1557(14) Uani d . 1 1
Cl Cl6 -0.1255(4) 0.48058(19) 0.8312(3) 0.204(2) Uani d . 1 1
C C7 0.5564(14) 0.4630(5) 0.7031(10) 0.171(6) Uani d . 1 1
H H7A 0.4951 0.4878 0.6961 0.205 Uiso calc . 1 1
H H7B 0.6196 0.4799 0.6822 0.205 Uiso calc . 1 1
Cl Cl7 0.5296(4) 0.40838(13) 0.66066(17) 0.1600(16) Uani d . 1 1
Cl Cl8 0.5822(3) 0.45621(16) 0.7924(3) 0.1825(19) Uani d . 1 1

loop_
_atom_site_aniso_label
_atom_site_aniso_U_11
_atom_site_aniso_U_22
_atom_site_aniso_U_33
_atom_site_aniso_U_12
_atom_site_aniso_U_13
_atom_site_aniso_U_23
Ir1 0.02108(11) 0.03984(13) 0.02192(11) -0.00021(9) 0.00161(7) 0.00209(9)
Cl1 0.0525(9) 0.0430(8) 0.0451(8) 0.0033(7) 0.0104(7) 0.0113(6)
Cl2 0.0278(7) 0.0736(11) 0.0614(10) 0.0034(7) -0.0001(7) 0.0024(8)
P1 0.0210(6) 0.0401(8) 0.0262(7) -0.0005(6) 0.0029(5) 0.0042(6)
P2 0.0223(6) 0.0338(7) 0.0230(7) 0.0004(5) 0.0009(5) 0.0016(5)
P3 0.0228(6) 0.0337(7) 0.0209(6) -0.0002(5) 0.0016(5) 0.0012(5)
P4 0.0210(6) 0.0400(7) 0.0247(7) -0.0015(6) 0.0021(5) 0.0004(6)
O1 0.068(3) 0.104(4) 0.027(3) -0.009(3) 0.004(2) -0.004(2)
C1 0.024(3) 0.044(3) 0.021(2) -0.002(2) 0.004(2) 0.003(2)
C2 0.024(3) 0.037(3) 0.025(3) -0.005(2) 0.001(2) 0.000(2)
C3 0.026(3) 0.038(3) 0.028(3) 0.002(2) 0.002(2) 0.002(2)
C4 0.022(3) 0.064(4) 0.037(4) -0.003(3) 0.002(2) -0.001(3)
C101 0.033(3) 0.042(3) 0.039(3) 0.003(3) 0.012(3) 0.010(3)
C102 0.044(4) 0.056(4) 0.047(4) -0.012(3) 0.005(3) 0.009(3)
C103 0.047(4) 0.056(4) 0.084(5) -0.016(3) 0.006(4) 0.009(4)
C104 0.056(5) 0.058(4) 0.087(6) -0.011(4) 0.019(4) 0.028(4)
C105 0.062(5) 0.071(5) 0.068(5) 0.002(4) 0.008(4) 0.037(4)
C106 0.045(4) 0.055(4) 0.055(4) 0.000(3) 0.004(3) 0.019(3)
C107 0.025(3) 0.049(3) 0.024(3) 0.001(2) 0.001(2) -0.001(2)
C108 0.040(4) 0.056(4) 0.058(4) 0.003(3) 0.018(3) -0.011(3)
C109 0.053(4) 0.055(4) 0.076(5) 0.001(3) 0.022(4) -0.020(4)
C110 0.046(4) 0.072(5) 0.063(4) 0.019(4) 0.012(3) -0.021(4)
C111 0.030(3) 0.086(5) 0.076(5) 0.007(3) 0.011(3) -0.026(4)
C112 0.033(3) 0.061(4) 0.063(4) 0.000(3) 0.004(3) -0.012(3)
C201 0.022(3) 0.046(3) 0.024(3) -0.004(2) 0.001(2) -0.003(2)
C202 0.036(3) 0.044(3) 0.037(3) 0.002(3) -0.006(3) -0.002(3)
C203 0.054(4) 0.057(4) 0.046(4) 0.001(3) -0.008(3) -0.019(3)
C204 0.054(4) 0.075(5) 0.028(3) 0.000(3) -0.001(3) -0.015(3)
C205 0.049(4) 0.071(5) 0.032(3) -0.005(3) -0.005(3) 0.008(3)
C206 0.037(3) 0.046(3) 0.029(3) -0.001(3) -0.001(2) 0.005(2)
C207 0.036(3) 0.035(3) 0.025(3) 0.004(2) 0.005(2) 0.005(2)
C208 0.044(3) 0.037(3) 0.045(3) 0.000(3) -0.010(3) 0.002(3)
C209 0.081(5) 0.043(4) 0.057(4) -0.001(3) -0.006(4) -0.008(3)
C210 0.089(6) 0.044(4) 0.075(5) 0.031(4) 0.017(5) 0.000(4)
C211 0.053(4) 0.063(5) 0.076(5) 0.020(4) 0.010(4) 0.009(4)
C212 0.033(3) 0.048(4) 0.048(4) 0.007(3) 0.003(3) 0.003(3)
C301 0.026(3) 0.043(3) 0.027(3) -0.002(2) 0.003(2) -0.005(2)
C302 0.048(4) 0.039(3) 0.056(4) -0.004(3) 0.000(3) -0.008(3)
C303 0.069(5) 0.045(4) 0.078(5) 0.000(3) -0.001(4) -0.012(4)
C304 0.062(5) 0.067(5) 0.082(6) 0.002(4) 0.006(4) -0.042(4)
C305 0.082(5) 0.074(5) 0.043(4) -0.020(4) 0.022(4) -0.025(4)
C306 0.068(4) 0.051(4) 0.036(3) -0.012(3) 0.012(3) -0.010(3)
C307 0.026(3) 0.041(3) 0.021(3) -0.004(2) 0.004(2) -0.002(2)
C308 0.030(3) 0.049(4) 0.055(4) -0.001(3) -0.001(3) 0.016(3)
C309 0.052(4) 0.048(4) 0.066(4) 0.006(3) 0.007(3) 0.024(3)
C310 0.057(4) 0.057(4) 0.045(4) -0.016(3) 0.005(3) 0.013(3)
C311 0.034(3) 0.067(4) 0.048(4) -0.012(3) 0.006(3) 0.016(3)
C312 0.037(3) 0.048(3) 0.043(3) 0.000(3) 0.006(3) 0.010(3)
C401 0.020(2) 0.046(3) 0.030(3) -0.003(2) 0.000(2) 0.005(2)
C402 0.038(3) 0.057(4) 0.034(3) 0.000(3) -0.008(3) 0.003(3)
C403 0.048(4) 0.076(5) 0.033(3) -0.010(4) -0.006(3) 0.005(3)
C404 0.042(4) 0.077(5) 0.044(4) -0.012(3) -0.019(3) 0.021(3)
C405 0.051(4) 0.070(5) 0.062(5) 0.020(3) -0.019(4) 0.010(4)
C406 0.043(4) 0.066(4) 0.037(3) 0.010(3) -0.001(3) 0.000(3)
C407 0.035(3) 0.042(3) 0.023(3) -0.005(2) -0.006(2) -0.001(2)
C408 0.045(3) 0.042(3) 0.043(3) -0.002(3) -0.008(3) -0.002(3)
C409 0.073(5) 0.041(4) 0.070(5) 0.001(3) -0.014(4) 0.001(3)
C410 0.089(6) 0.050(4) 0.063(5) -0.018(4) 0.016(4) 0.002(3)
C411 0.066(5) 0.072(5) 0.062(5) -0.033(4) 0.025(4) -0.013(4)
C412 0.053(4) 0.049(4) 0.043(4) -0.011(3) 0.014(3) -0.010(3)
C5 0.149(11) 0.116(8) 0.080(7) -0.014(7) 0.015(7) 0.006(6)
Cl3 0.126(2) 0.136(2) 0.124(2) -0.0242(19) 0.0329(19) -0.0336(19)
Cl4 0.129(3) 0.220(5) 0.283(6) -0.001(3) -0.020(4) 0.108(4)
C6 0.127(10) 0.090(7) 0.156(11) -0.015(7) -0.019(8) -0.005(7)
Cl5 0.161(3) 0.121(3) 0.184(4) -0.014(2) -0.012(3) -0.022(2)
Cl6 0.201(5) 0.178(4) 0.233(5) -0.085(3) 0.028(4) 0.007(3)
C7 0.224(17) 0.070(7) 0.219(17) -0.005(9) 0.035(14) 0.040(9)
Cl7 0.274(5) 0.103(2) 0.104(2) 0.013(3) 0.029(3) 0.0201(17)
Cl8 0.132(3) 0.147(3) 0.268(6) -0.027(2) -0.003(3) -0.093(3)

loop_
_atom_type_symbol
_atom_type_description
_atom_type_scat_dispersion_real
_atom_type_scat_dispersion_imag
_atom_type_scat_source
C C 0.0033 0.0016 'International Tables Vol C Tables 4.2.6.8 and 6.1.1.4'
H H 0.0000 0.0000 'International Tables Vol C Tables 4.2.6.8 and 6.1.1.4'
P P 0.1023 0.0942 'International Tables Vol C Tables 4.2.6.8 and 6.1.1.4'
Cl Cl 0.1484 0.1585 'International Tables Vol C Tables 4.2.6.8 and 6.1.1.4'
Ir Ir -1.4442 7.9887 'International Tables Vol C Tables 4.2.6.8 and 6.1.1.4'
O O 0.0106 0.0060 'International Tables Vol C Tables 4.2.6.8 and 6.1.1.4'

loop_
_geom_angle_atom_site_label_1
_geom_angle_atom_site_label_2
_geom_angle_atom_site_label_3
_geom_angle
H1 Ir1 C4 87.7(18)
H1 Ir1 C1 88.6(18)
C4 Ir1 C1 176.0(2)
H1 Ir1 P4 85.9(19)
C4 Ir1 P4 95.39(16)
C1 Ir1 P4 82.71(14)
H1 Ir1 P1 92.4(19)
C4 Ir1 P1 93.70(16)
C1 Ir1 P1 88.09(14)
P4 Ir1 P1 170.69(5)
H1 Ir1 Cl1 174(2)
C4 Ir1 Cl1 94.05(19)
C1 Ir1 Cl1 89.43(14)
P4 Ir1 Cl1 88.63(5)
P1 Ir1 Cl1 92.77(5)
C107 P1 C101 104.9(2)
C107 P1 C2 107.1(2)
C101 P1 C2 103.1(2)
C107 P1 Ir1 115.57(18)
C101 P1 Ir1 118.94(18)
C2 P1 Ir1 106.05(16)
C1 P2 C2 107.5(2)
C1 P2 C201 114.4(2)
C2 P2 C201 106.5(2)
C1 P2 C207 117.3(3)
C2 P2 C207 103.2(2)
C201 P2 C207 106.8(2)
C1 P3 C307 119.3(2)
C1 P3 C3 104.7(2)
C307 P3 C3 106.5(2)
C1 P3 C301 117.5(2)
C307 P3 C301 103.6(2)
C3 P3 C301 103.8(2)
C407 P4 C3 105.6(2)
C407 P4 C401 105.8(2)
C3 P4 C401 106.1(2)
C407 P4 Ir1 117.58(18)
C3 P4 Ir1 104.47(17)
C401 P4 Ir1 116.23(17)
P2 C1 P3 125.7(3)
P2 C1 Ir1 113.9(3)
P3 C1 Ir1 120.4(3)
P2 C2 P1 107.8(3)
P4 C3 P3 106.5(3)
O1 C4 Ir1 177.1(6)
C102 C101 C106 118.7(5)
C102 C101 P1 121.1(4)
C106 C101 P1 120.1(5)
C101 C102 C103 120.7(6)
C104 C103 C102 119.5(6)
C105 C104 C103 120.2(6)
C104 C105 C106 120.1(6)
C105 C106 C101 120.8(6)
C108 C107 C112 117.6(5)
C108 C107 P1 122.1(4)
C112 C107 P1 120.3(4)
C109 C108 C107 121.6(6)
C110 C109 C108 120.2(6)
C109 C110 C111 119.4(6)
C110 C111 C112 120.3(6)
C111 C112 C107 120.9(6)
C206 C201 C202 118.8(5)
C206 C201 P2 123.2(4)
C202 C201 P2 118.0(4)
C203 C202 C201 119.9(5)
C204 C203 C202 121.3(6)
C205 C204 C203 119.6(5)
C204 C205 C206 120.2(5)
C201 C206 C205 120.2(5)
C212 C207 C208 119.7(5)
C212 C207 P2 120.6(4)
C208 C207 P2 119.5(4)
C209 C208 C207 119.3(6)
C210 C209 C208 119.9(6)
C209 C210 C211 120.6(6)
C212 C211 C210 120.3(7)
C211 C212 C207 120.1(6)
C306 C301 C302 120.0(5)
C306 C301 P3 122.1(4)
C302 C301 P3 117.8(4)
C303 C302 C301 119.3(6)
C304 C303 C302 119.9(6)
C305 C304 C303 120.6(6)
C304 C305 C306 119.6(7)
C301 C306 C305 120.6(6)
C312 C307 C308 118.3(5)
C312 C307 P3 121.3(4)
C308 C307 P3 120.4(4)
C309 C308 C307 120.9(5)
C310 C309 C308 119.5(6)
C311 C310 C309 120.2(6)
C310 C311 C312 121.0(6)
C311 C312 C307 120.0(5)
C406 C401 C402 118.2(5)
C406 C401 P4 123.1(4)
C402 C401 P4 118.6(4)
C403 C402 C401 121.0(6)
C404 C403 C402 119.8(6)
C405 C404 C403 120.6(6)
C404 C405 C406 120.1(6)
C401 C406 C405 120.4(6)
C408 C407 C412 118.3(5)
C408 C407 P4 122.2(4)
C412 C407 P4 119.4(4)
C409 C408 C407 121.1(6)
C410 C409 C408 119.8(7)
C409 C410 C411 120.2(6)
C410 C411 C412 120.6(7)
C411 C412 C407 119.8(6)
Cl3 C5 Cl4 114.8(7)
Cl6 C6 Cl5 111.8(6)
Cl7 C7 Cl8 116.3(7)

loop_
_geom_bond_atom_site_label_1
_geom_bond_atom_site_label_2
_geom_bond_distance
Ir1 H1 1.54(3)
Ir1 C4 1.891(6)
Ir1 C1 2.157(5)
Ir1 P4 2.3154(13)
Ir1 P1 2.3438(13)
Ir1 Cl1 2.4919(14)
P1 C107 1.822(5)
P1 C101 1.823(5)
P1 C2 1.827(5)
P2 C1 1.697(5)
P2 C2 1.800(5)
P2 C201 1.808(5)
P2 C207 1.821(5)
P3 C1 1.711(5)
P3 C307 1.821(5)
P3 C3 1.821(5)
P3 C301 1.829(5)
P4 C407 1.804(5)
P4 C3 1.807(5)
P4 C401 1.811(5)
O1 C4 1.117(7)
C101 C102 1.381(8)
C101 C106 1.383(8)
C102 C103 1.386(9)
C103 C104 1.382(10)
C104 C105 1.366(10)
C105 C106 1.380(9)
C107 C108 1.382(8)
C107 C112 1.385(8)
C108 C109 1.376(9)
C109 C110 1.367(9)
C110 C111 1.379(10)
C111 C112 1.381(9)
C201 C206 1.391(7)
C201 C202 1.392(7)
C202 C203 1.373(8)
C203 C204 1.373(9)
C204 C205 1.367(9)
C205 C206 1.393(8)
C207 C212 1.387(8)
C207 C208 1.401(8)
C208 C209 1.388(9)
C209 C210 1.375(11)
C210 C211 1.375(11)
C211 C212 1.371(9)
C301 C306 1.365(8)
C301 C302 1.390(8)
C302 C303 1.389(9)
C303 C304 1.377(11)
C304 C305 1.368(11)
C305 C306 1.386(9)
C307 C312 1.383(7)
C307 C308 1.390(8)
C308 C309 1.380(8)
C309 C310 1.365(9)
C310 C311 1.361(9)
C311 C312 1.372(8)
C401 C406 1.378(8)
C401 C402 1.409(8)
C402 C403 1.375(8)
C403 C404 1.371(10)
C404 C405 1.370(10)
C405 C406 1.398(8)
C407 C408 1.388(8)
C407 C412 1.391(8)
C408 C409 1.383(9)
C409 C410 1.364(11)
C410 C411 1.369(11)
C411 C412 1.388(9)
C5 Cl3 1.705(11)
C5 Cl4 1.714(12)
C6 Cl6 1.728(12)
C6 Cl5 1.750(13)
C7 Cl7 1.602(15)
C7 Cl8 1.727(17)

loop_
_geom_hbond_atom_site_label_D
_geom_hbond_atom_site_label_H
_geom_hbond_atom_site_label_A
_geom_hbond_site_symmetry_A
_geom_hbond_distance_DH
_geom_hbond_distance_HA
_geom_hbond_distance_DA
_geom_hbond_angle_DHA
C2 H2B Cl2 1_555 0.98 2.60 3.534(5) 160
C3 H3B Cl2 1_655 0.98 2.62 3.544(5) 157
C5 H5B Cl2 4_666 0.98 2.59 3.541(10) 165
C6 H6B Cl2 2_456 0.98 2.47 3.436(10) 169
C7 H7A Cl1 2_556 0.98 2.50 3.447(15) 163
C105 H105 Cl1 3_557 0.94 2.72 3.573(8) 151
C312 H312 Cl2 1_655 0.94 2.78 3.690(6) 163

_cod_database_fobs_code 2242488
